data_7006358
loop_
_publ_author_name
'Ding, Bin'
'Yi, Long'
'Wang, Ying'
'Cheng, Peng'
'Liao, Dai-Zheng'
'Yan, Shi-Ping'
'Jiang, Zong-Hui'
'Song, Hai-Bin'
'Wang, Hong-Gen'

_publ_section_title
;
 Synthesis of a series of 4-pyridyl-1,2,4-triazole-containing
 cadmium(II) luminescent complexes.
;
_journal_issue 5
_journal_name_full 'Dalton transactions (Cambridge, England : 2003)'
_journal_page_first 665
_journal_page_last 675
_journal_paper_doi 10.1039/b508332j
_journal_year 2006
_chemical_formula_sum 'C35 H33.5 Cd2 N24 O15.75'
_chemical_formula_weight 1267.16
_chemical_name_systematic
;
?
;
_space_group_IT_number 2
_symmetry_cell_setting triclinic
_symmetry_space_group_name_Hall '-P 1'
_symmetry_space_group_name_H-M 'P -1'
_atom_sites_solution_hydrogens geom
_atom_sites_solution_primary direct
_atom_sites_solution_secondary difmap
_audit_creation_method SHELXL-97
_cell_angle_alpha 92.038(7)
_cell_angle_beta 105.963(6)
_cell_angle_gamma 116.004(7)
_cell_formula_units_Z 2
_cell_length_a 11.642(6)
_cell_length_b 12.611(6)
_cell_length_c 19.317(9)
_cell_measurement_reflns_used 935
_cell_measurement_temperature 293(2)
_cell_measurement_theta_max 26.39
_cell_measurement_theta_min 3.71
_cell_volume 2410(2)
_computing_cell_refinement 'Bruker SMART'
_computing_data_collection 'Bruker SMART'
_computing_data_reduction 'Bruker SAINT'
_computing_molecular_graphics 'Bruker SHELXTL'
_computing_publication_material 'Bruker SHELXTL'
_computing_structure_refinement 'SHELXL-97 (Sheldrick, 1997)'
_computing_structure_solution 'SHELXS-97 (Sheldrick, 1990)'
_diffrn_ambient_temperature 293(2)
_diffrn_measured_fraction_theta_full 0.983
_diffrn_measured_fraction_theta_max 0.983
_diffrn_measurement_device_type 'CCD area detector'
_diffrn_measurement_method 'phi and omega scans'
_diffrn_radiation_monochromator graphite
_diffrn_radiation_source 'fine-focus sealed tube'
_diffrn_radiation_type MoK\a
_diffrn_radiation_wavelength 0.71073
_diffrn_reflns_av_R_equivalents 0.0205
_diffrn_reflns_av_sigmaI/netI 0.0457
_diffrn_reflns_limit_h_max 14
_diffrn_reflns_limit_h_min -12
_diffrn_reflns_limit_k_max 6
_diffrn_reflns_limit_k_min -15
_diffrn_reflns_limit_l_max 23
_diffrn_reflns_limit_l_min -24
_diffrn_reflns_number 13987
_diffrn_reflns_theta_full 26.46
_diffrn_reflns_theta_max 26.46
_diffrn_reflns_theta_min 1.11
_exptl_absorpt_coefficient_mu 0.976
_exptl_absorpt_correction_T_max 1.000000
_exptl_absorpt_correction_T_min 0.855796
_exptl_absorpt_correction_type multi-scan
_exptl_absorpt_process_details SADABS
_exptl_crystal_density_diffrn 1.746
_exptl_crystal_density_meas ?
_exptl_crystal_density_method 'not measured'
_exptl_crystal_F_000 1267
_exptl_crystal_size_max 0.24
_exptl_crystal_size_mid 0.20
_exptl_crystal_size_min 0.16
_refine_diff_density_max 0.944
_refine_diff_density_min -0.808
_refine_diff_density_rms 0.081
_refine_ls_extinction_method none
_refine_ls_goodness_of_fit_ref 1.063
_refine_ls_hydrogen_treatment mixed
_refine_ls_matrix_type full
_refine_ls_number_parameters 731
_refine_ls_number_reflns 9803
_refine_ls_number_restraints 6
_refine_ls_restrained_S_all 1.066
_refine_ls_R_factor_all 0.0548
_refine_ls_R_factor_gt 0.0358
_refine_ls_shift/su_max 0.001
_refine_ls_shift/su_mean 0.000
_refine_ls_structure_factor_coef Fsqd
_refine_ls_weighting_details 'calc w=1/[\s^2^(Fo^2^)+(0.0425P)^2^+1.6511P] where P=(Fo^2^+2Fc^2^)/3'
_refine_ls_weighting_scheme calc
_refine_ls_wR_factor_gt 0.0885
_refine_ls_wR_factor_ref 0.0973
_reflns_number_gt 7585
_reflns_number_total 9803
_reflns_threshold_expression >2sigma(I)
_cod_data_source_file b508332j.txt
_cod_data_source_block 040220b
_cod_depositor_comments
;
The following automatic conversions were performed:
'_symmetry_cell_setting' value 'Triclinic' changed to 'triclinic'
according to '/home/saulius/struct/CIF-dictionaries/cif_core.dic'
dictionary named 'cif_core.dic' version 2.4.1 from
2010-06-29.

'_exptl_absorpt_correction_type' value 'MULTI-SCAN' changed
to 'multi-scan' according to
'/home/saulius/struct/CIF-dictionaries/cif_core.dic' dictionary named
'cif_core.dic' version 2.4.1 from 2010-06-29.

Automatic conversion script
Id: cif_fix_enum 1527 2010-12-29 10:47:43Z saulius 

The following automatic conversions were performed:

'_exptl_crystal_density_meas' value 'NONE' was changed to '?' - the
value is perceived as not measured.

Automatic conversion script
Id: cif_fix_values 3008 2015-01-20 13:52:24Z robertas 
;
_cod_original_sg_symbol_H-M P-1
_cod_original_formula_sum 'C35 H33.50 Cd2 N24 O15.75'
_cod_database_code 7006358

loop_
_symmetry_equiv_pos_as_xyz
'x, y, z'
'-x, -y, -z'

loop_
_atom_site_label
_atom_site_type_symbol
_atom_site_fract_x
_atom_site_fract_y
_atom_site_fract_z
_atom_site_U_iso_or_equiv
_atom_site_adp_type
_atom_site_occupancy
_atom_site_symmetry_multiplicity
_atom_site_calc_flag
_atom_site_refinement_flags
_atom_site_disorder_assembly
_atom_site_disorder_group
Cd1 Cd 0.61824(3) 0.65175(3) 0.187593(14) 0.03255(8) Uani 1 1 d . . .
Cd2 Cd 0.37987(3) 0.57927(2) 0.325200(14) 0.02883(8) Uani 1 1 d . . .
O1 O 0.1878(3) 0.6026(3) 0.28852(18) 0.0552(8) Uani 1 1 d . . .
O2 O 0.8265(3) 0.8223(3) 0.2389(2) 0.0686(10) Uani 1 1 d . . .
O3 O 0.7499(4) 0.5615(3) 0.16715(17) 0.0606(9) Uani 1 1 d . . .
O4 O 0.5705(4) 0.4600(4) 0.0779(3) 0.1113(18) Uani 1 1 d . . .
O5 O 0.7267(4) 0.4084(3) 0.1010(2) 0.0633(9) Uani 1 1 d . . .
O6 O 0.4862(4) 0.6150(3) 0.4667(2) 0.0706(10) Uani 1 1 d . . .
O7 O 0.4215(4) 0.7407(4) 0.4286(2) 0.0858(13) Uani 1 1 d . . .
O8 O 0.5074(3) 0.7534(3) 0.54364(16) 0.0601(9) Uani 1 1 d . . .
N1 N 0.6489(3) 0.5709(3) 0.29345(16) 0.0333(7) Uani 1 1 d . . .
N2 N 0.5680(3) 0.5462(3) 0.33813(16) 0.0325(7) Uani 1 1 d . . .
N3 N 0.7147(3) 0.4810(3) 0.37853(16) 0.0308(7) Uani 1 1 d . . .
N4 N 0.7932(3) 0.4346(3) 0.48995(17) 0.0379(8) Uani 1 1 d . . .
N5 N 0.5487(4) 0.7815(3) 0.23623(19) 0.0421(8) Uani 1 1 d . . .
N6 N 0.4903(3) 0.7652(3) 0.29112(18) 0.0364(7) Uani 1 1 d . . .
N7 N 0.5258(3) 0.9397(3) 0.26123(17) 0.0345(7) Uani 1 1 d . . .
N8 N 0.5681(4) 1.1000(3) 0.2014(2) 0.0503(9) Uani 1 1 d . . .
N9 N 0.3865(3) 0.5209(3) 0.14990(17) 0.0387(8) Uani 1 1 d . . .
N10 N 0.3082(3) 0.4929(3) 0.19575(17) 0.0400(8) Uani 1 1 d . . .
N11 N 0.1751(3) 0.4242(3) 0.08238(16) 0.0338(7) Uani 1 1 d . . .
N12 N 0.0827(3) 0.3722(3) -0.04370(18) 0.0424(8) Uani 1 1 d . . .
N13 N 0.6175(4) 0.7347(3) 0.08518(18) 0.0449(8) Uani 1 1 d . . .
N14 N 0.5362(4) 0.7876(4) 0.0596(2) 0.0579(11) Uani 1 1 d . . .
N15 N 0.6879(4) 0.8337(3) 0.00323(18) 0.0430(8) Uani 1 1 d . . .
N16 N 0.8379(5) 0.8328(4) -0.0538(2) 0.0653(12) Uani 1 1 d . . .
N17 N 0.2583(3) 0.3919(3) 0.34848(17) 0.0344(7) Uani 1 1 d . . .
N18 N 0.2310(4) 0.2906(3) 0.30296(19) 0.0485(9) Uani 1 1 d . . .
N19 N 0.1989(3) 0.2427(3) 0.40657(17) 0.0334(7) Uani 1 1 d . . .
N20 N 0.1500(4) 0.2227(3) 0.51545(19) 0.0436(8) Uani 1 1 d . . .
N21 N 0.6807(4) 0.4743(4) 0.1149(2) 0.0491(9) Uani 1 1 d . . .
N22 N 0.4730(3) 0.7056(3) 0.48108(18) 0.0392(8) Uani 1 1 d . . .
C1 C 0.7347(4) 0.5313(4) 0.3191(2) 0.0351(8) Uani 1 1 d . . .
H1 H 0.8012 0.5366 0.2994 0.042 Uiso 1 1 calc R . .
C2 C 0.6102(4) 0.4932(3) 0.3881(2) 0.0327(8) Uani 1 1 d . . .
H2 H 0.5735 0.4673 0.4252 0.039 Uiso 1 1 calc R . .
C3 C 0.7829(4) 0.4217(3) 0.4205(2) 0.0316(8) Uani 1 1 d . . .
C4 C 0.8287(4) 0.3577(4) 0.3872(2) 0.0449(10) Uani 1 1 d . . .
H4 H 0.8170 0.3513 0.3374 0.054 Uiso 1 1 calc R . .
C5 C 0.8933(5) 0.3029(4) 0.4315(3) 0.0522(12) Uani 1 1 d . . .
H5 H 0.9275 0.2591 0.4122 0.063 Uiso 1 1 calc R . .
C6 C 0.9058(4) 0.3145(4) 0.5047(3) 0.0501(11) Uani 1 1 d . . .
H6 H 0.9482 0.2781 0.5354 0.060 Uiso 1 1 calc R . .
C7 C 0.8552(4) 0.3803(4) 0.5317(2) 0.0463(10) Uani 1 1 d . . .
H7 H 0.8643 0.3876 0.5812 0.056 Uiso 1 1 calc R . .
C8 C 0.5680(5) 0.8857(4) 0.2198(2) 0.0458(10) Uani 1 1 d . . .
H8 H 0.6058 0.9186 0.1842 0.055 Uiso 1 1 calc R . .
C9 C 0.4790(4) 0.8614(4) 0.3050(2) 0.0379(9) Uani 1 1 d . . .
H9 H 0.4436 0.8744 0.3402 0.046 Uiso 1 1 calc R . .
C10 C 0.5218(4) 1.0502(3) 0.2538(2) 0.0378(9) Uani 1 1 d . . .
C11 C 0.4707(5) 1.0945(4) 0.2968(3) 0.0546(12) Uani 1 1 d . . .
H11 H 0.4426 1.0568 0.3339 0.066 Uiso 1 1 calc R . .
C12 C 0.4631(5) 1.1986(4) 0.2820(3) 0.0641(14) Uani 1 1 d . . .
H12 H 0.4287 1.2321 0.3093 0.077 Uiso 1 1 calc R . .
C13 C 0.5065(5) 1.2519(4) 0.2270(3) 0.0637(14) Uani 1 1 d . . .
H13 H 0.5003 1.3207 0.2157 0.076 Uiso 1 1 calc R . .
C14 C 0.5592(6) 1.2010(4) 0.1893(3) 0.0611(13) Uani 1 1 d . . .
H14 H 0.5908 1.2386 0.1530 0.073 Uiso 1 1 calc R . .
C15 C 0.3045(4) 0.4791(4) 0.0833(2) 0.0402(9) Uani 1 1 d . . .
H15 H 0.3312 0.4859 0.0418 0.048 Uiso 1 1 calc R . .
C16 C 0.1830(4) 0.4347(4) 0.1535(2) 0.0423(10) Uani 1 1 d . . .
H16 H 0.1090 0.4044 0.1702 0.051 Uiso 1 1 calc R . .
C17 C 0.0564(4) 0.3770(3) 0.0185(2) 0.0361(9) Uani 1 1 d . . .
C18 C -0.0680(4) 0.3479(4) 0.0244(2) 0.0479(11) Uani 1 1 d . . .
H18 H -0.0802 0.3522 0.0698 0.057 Uiso 1 1 calc R . .
C19 C -0.1745(5) 0.3119(4) -0.0397(3) 0.0558(12) Uani 1 1 d . . .
H19 H -0.2613 0.2899 -0.0385 0.067 Uiso 1 1 calc R . .
C20 C -0.1504(5) 0.3092(4) -0.1050(3) 0.0547(12) Uani 1 1 d . . .
H20 H -0.2203 0.2873 -0.1490 0.066 Uiso 1 1 calc R . .
C21 C -0.0220(5) 0.3391(4) -0.1050(2) 0.0511(11) Uani 1 1 d . . .
H21 H -0.0071 0.3363 -0.1498 0.061 Uiso 1 1 calc R . .
C22 C 0.7053(5) 0.7625(4) 0.0511(2) 0.0443(10) Uani 1 1 d . . .
H22 H 0.7709 0.7370 0.0585 0.053 Uiso 1 1 calc R . .
C23 C 0.5807(5) 0.8454(5) 0.0112(2) 0.0577(13) Uani 1 1 d . . .
H23 H 0.5442 0.8900 -0.0152 0.069 Uiso 1 1 calc R . .
C24 C 0.7647(5) 0.8842(4) -0.0443(2) 0.0442(10) Uani 1 1 d . . .
C25 C 0.7589(5) 0.9771(4) -0.0762(3) 0.0587(13) Uani 1 1 d . . .
H25 H 0.7078 1.0117 -0.0663 0.070 Uiso 1 1 calc R . .
C26 C 0.8320(6) 1.0182(5) -0.1240(3) 0.0689(15) Uani 1 1 d . . .
H26 H 0.8278 1.0791 -0.1485 0.083 Uiso 1 1 calc R . .
C27 C 0.9100(6) 0.9681(5) -0.1344(3) 0.0690(15) Uani 1 1 d . . .
H27 H 0.9606 0.9948 -0.1658 0.083 Uiso 1 1 calc R . .
C28 C 0.9124(6) 0.8782(5) -0.0981(3) 0.0744(17) Uani 1 1 d . . .
H28 H 0.9683 0.8464 -0.1041 0.089 Uiso 1 1 calc R . .
C29 C 0.1960(5) 0.2042(4) 0.3393(2) 0.0477(11) Uani 1 1 d . . .
H29 H 0.1718 0.1253 0.3215 0.057 Uiso 1 1 calc R . .
C30 C 0.2381(4) 0.3612(3) 0.4091(2) 0.0359(9) Uani 1 1 d . . .
H30 H 0.2490 0.4131 0.4486 0.043 Uiso 1 1 calc R . .
C31 C 0.1846(4) 0.1786(3) 0.4660(2) 0.0354(9) Uani 1 1 d . . .
C32 C 0.2098(4) 0.0821(4) 0.4699(3) 0.0476(11) Uani 1 1 d . . .
H32 H 0.2336 0.0548 0.4334 0.057 Uiso 1 1 calc R . .
C33 C 0.1985(5) 0.0268(4) 0.5300(3) 0.0585(13) Uani 1 1 d . . .
H33 H 0.2150 -0.0388 0.5349 0.070 Uiso 1 1 calc R . .
C34 C 0.1630(5) 0.0696(5) 0.5818(3) 0.0586(13) Uani 1 1 d . . .
H34 H 0.1545 0.0334 0.6226 0.070 Uiso 1 1 calc R . .
C35 C 0.1399(5) 0.1669(4) 0.5732(2) 0.0525(12) Uani 1 1 d . . .
H35 H 0.1161 0.1957 0.6090 0.063 Uiso 1 1 calc R . .
N23 N 0.1227(4) 0.8334(4) 0.3082(3) 0.0630(11) Uani 1 1 d . . .
O9 O 0.2341(8) 0.8391(9) 0.3509(9) 0.086(5) Uani 0.482(18) 1 d P A 1
O1O O 0.024(3) 0.7410(18) 0.3004(18) 0.107(9) Uani 0.482(18) 1 d P A 1
O11 O 0.121(3) 0.921(2) 0.2902(17) 0.083(7) Uani 0.482(18) 1 d P A 1
O9' O 0.2101(8) 0.8213(7) 0.2845(8) 0.076(4) Uani 0.518(18) 1 d P A 2
O10' O 0.028(3) 0.743(2) 0.3148(14) 0.085(7) Uani 0.518(18) 1 d P A 2
O11' O 0.108(3) 0.926(2) 0.3057(16) 0.087(8) Uani 0.518(18) 1 d P A 2
N24 N 0.8754(4) 0.1274(5) 0.2194(4) 0.0725(14) Uani 1 1 d . . .
O12 O 0.8401(5) 0.0301(5) 0.1823(3) 0.1076(16) Uani 1 1 d . . .
O13 O 0.8992(5) 0.2126(4) 0.1843(3) 0.1054(15) Uani 1 1 d . . .
O14 O 0.8849(5) 0.1416(7) 0.2803(3) 0.150(3) Uani 1 1 d . . .
O15 O 0.9294(4) 0.4303(3) 0.2363(2) 0.0766(11) Uani 1 1 d . . .
O16 O 0.6666(8) 0.1081(8) 0.0557(5) 0.089(3) Uani 0.50 1 d P . .
O17 O 0.518(2) 0.0134(16) 0.4663(9) 0.096(5) Uani 0.25 1 d PU . .

loop_
_atom_site_aniso_label
_atom_site_aniso_U_11
_atom_site_aniso_U_22
_atom_site_aniso_U_33
_atom_site_aniso_U_23
_atom_site_aniso_U_13
_atom_site_aniso_U_12
Cd1 0.03520(16) 0.03726(16) 0.03298(15) 0.01232(12) 0.01787(12) 0.01914(13)
Cd2 0.03190(15) 0.03045(15) 0.03202(15) 0.01201(11) 0.01501(11) 0.01808(12)
O1 0.0436(17) 0.056(2) 0.073(2) 0.0094(17) 0.0156(16) 0.0313(16)
O2 0.0427(19) 0.062(2) 0.081(2) 0.0194(19) 0.0087(17) 0.0134(17)
O3 0.073(2) 0.076(2) 0.0452(18) 0.0015(18) 0.0218(17) 0.044(2)
O4 0.066(3) 0.096(3) 0.152(4) -0.016(3) -0.010(3) 0.051(3)
O5 0.082(2) 0.052(2) 0.081(2) 0.0186(18) 0.047(2) 0.0413(19)
O6 0.074(2) 0.047(2) 0.099(3) -0.0009(19) 0.050(2) 0.0229(18)
O7 0.078(3) 0.138(4) 0.062(2) 0.065(3) 0.031(2) 0.060(3)
O8 0.058(2) 0.069(2) 0.0354(17) -0.0089(16) 0.0153(15) 0.0155(17)
N1 0.0352(17) 0.0389(18) 0.0343(17) 0.0135(14) 0.0166(14) 0.0207(15)
N2 0.0359(17) 0.0372(18) 0.0347(16) 0.0144(14) 0.0173(14) 0.0219(15)
N3 0.0332(16) 0.0353(17) 0.0310(16) 0.0111(13) 0.0124(13) 0.0205(14)
N4 0.0405(18) 0.046(2) 0.0345(18) 0.0142(15) 0.0140(14) 0.0253(16)
N5 0.050(2) 0.0352(19) 0.051(2) 0.0127(16) 0.0307(17) 0.0202(16)
N6 0.0401(18) 0.0331(18) 0.0425(18) 0.0118(15) 0.0218(15) 0.0173(15)
N7 0.0400(18) 0.0295(17) 0.0413(18) 0.0107(14) 0.0217(15) 0.0173(14)
N8 0.074(3) 0.0332(19) 0.052(2) 0.0173(17) 0.034(2) 0.0242(19)
N9 0.0367(18) 0.045(2) 0.0317(17) 0.0061(15) 0.0145(14) 0.0149(16)
N10 0.0407(19) 0.047(2) 0.0307(17) 0.0090(15) 0.0160(15) 0.0166(17)
N11 0.0355(17) 0.0332(17) 0.0297(16) 0.0034(13) 0.0095(13) 0.0143(14)
N12 0.044(2) 0.043(2) 0.0349(18) 0.0032(15) 0.0094(15) 0.0181(17)
N13 0.051(2) 0.057(2) 0.0370(18) 0.0152(17) 0.0202(16) 0.0297(19)
N14 0.058(2) 0.092(3) 0.042(2) 0.021(2) 0.0229(19) 0.046(2)
N15 0.057(2) 0.053(2) 0.0338(18) 0.0164(16) 0.0207(16) 0.0342(19)
N16 0.094(3) 0.065(3) 0.080(3) 0.038(2) 0.060(3) 0.054(3)
N17 0.0410(18) 0.0284(17) 0.0387(18) 0.0081(14) 0.0178(15) 0.0173(15)
N18 0.069(3) 0.037(2) 0.045(2) 0.0088(16) 0.0267(19) 0.0244(19)
N19 0.0353(17) 0.0279(16) 0.0395(18) 0.0094(14) 0.0153(14) 0.0146(14)
N20 0.046(2) 0.040(2) 0.044(2) 0.0150(16) 0.0193(16) 0.0167(17)
N21 0.056(2) 0.053(2) 0.057(2) 0.022(2) 0.031(2) 0.033(2)
N22 0.0337(18) 0.045(2) 0.0364(19) 0.0098(16) 0.0162(15) 0.0135(16)
C1 0.035(2) 0.041(2) 0.036(2) 0.0119(17) 0.0181(17) 0.0199(18)
C2 0.037(2) 0.039(2) 0.0328(19) 0.0127(16) 0.0165(16) 0.0242(18)
C3 0.0279(19) 0.033(2) 0.037(2) 0.0090(16) 0.0097(16) 0.0170(16)
C4 0.052(3) 0.056(3) 0.041(2) 0.010(2) 0.017(2) 0.036(2)
C5 0.052(3) 0.055(3) 0.067(3) 0.015(2) 0.018(2) 0.039(2)
C6 0.049(3) 0.057(3) 0.058(3) 0.026(2) 0.016(2) 0.036(2)
C7 0.048(3) 0.059(3) 0.043(2) 0.020(2) 0.017(2) 0.032(2)
C8 0.061(3) 0.037(2) 0.055(3) 0.015(2) 0.039(2) 0.024(2)
C9 0.048(2) 0.035(2) 0.042(2) 0.0130(18) 0.0268(19) 0.0215(19)
C10 0.040(2) 0.028(2) 0.044(2) 0.0063(17) 0.0154(18) 0.0134(17)
C11 0.067(3) 0.034(2) 0.069(3) 0.011(2) 0.034(3) 0.022(2)
C12 0.066(3) 0.040(3) 0.092(4) 0.005(3) 0.034(3) 0.025(3)
C13 0.070(3) 0.029(2) 0.077(4) 0.005(2) 0.002(3) 0.023(2)
C14 0.084(4) 0.038(3) 0.057(3) 0.017(2) 0.022(3) 0.024(3)
C15 0.040(2) 0.047(2) 0.032(2) 0.0063(18) 0.0170(18) 0.0171(19)
C16 0.040(2) 0.047(2) 0.035(2) 0.0086(19) 0.0171(18) 0.013(2)
C17 0.036(2) 0.033(2) 0.033(2) 0.0042(16) 0.0055(16) 0.0151(18)
C18 0.043(2) 0.056(3) 0.044(2) 0.004(2) 0.014(2) 0.024(2)
C19 0.040(3) 0.059(3) 0.066(3) 0.007(2) 0.010(2) 0.025(2)
C20 0.053(3) 0.047(3) 0.048(3) 0.004(2) -0.004(2) 0.022(2)
C21 0.058(3) 0.054(3) 0.035(2) 0.006(2) 0.007(2) 0.025(2)
C22 0.053(3) 0.053(3) 0.041(2) 0.018(2) 0.022(2) 0.033(2)
C23 0.073(3) 0.085(4) 0.046(3) 0.026(3) 0.026(2) 0.058(3)
C24 0.060(3) 0.044(2) 0.035(2) 0.0118(19) 0.021(2) 0.026(2)
C25 0.078(3) 0.049(3) 0.065(3) 0.021(2) 0.035(3) 0.035(3)
C26 0.096(4) 0.051(3) 0.068(3) 0.032(3) 0.035(3) 0.035(3)
C27 0.090(4) 0.056(3) 0.068(3) 0.026(3) 0.048(3) 0.026(3)
C28 0.106(5) 0.073(4) 0.091(4) 0.041(3) 0.069(4) 0.057(4)
C29 0.068(3) 0.030(2) 0.047(2) 0.0055(19) 0.024(2) 0.021(2)
C30 0.042(2) 0.028(2) 0.041(2) 0.0077(17) 0.0189(18) 0.0160(17)
C31 0.0281(19) 0.0284(19) 0.045(2) 0.0119(17) 0.0115(17) 0.0093(16)
C32 0.050(3) 0.037(2) 0.059(3) 0.016(2) 0.019(2) 0.021(2)
C33 0.061(3) 0.040(3) 0.072(3) 0.028(2) 0.017(3) 0.023(2)
C34 0.053(3) 0.059(3) 0.050(3) 0.026(2) 0.010(2) 0.018(2)
C35 0.056(3) 0.054(3) 0.044(2) 0.015(2) 0.017(2) 0.021(2)
N23 0.055(3) 0.053(3) 0.093(3) 0.019(3) 0.022(3) 0.036(2)
O9 0.046(5) 0.092(7) 0.125(13) 0.030(7) 0.021(5) 0.039(5)
O1O 0.062(13) 0.037(9) 0.19(2) -0.001(10) 0.004(11) 0.015(9)
O11 0.132(13) 0.067(11) 0.104(12) 0.047(10) 0.061(9) 0.076(9)
O9' 0.060(5) 0.070(5) 0.123(12) 0.031(5) 0.046(6) 0.042(4)
O10' 0.066(12) 0.098(14) 0.105(9) 0.052(9) 0.050(9) 0.034(10)
O11' 0.090(10) 0.052(8) 0.115(15) -0.011(8) 0.005(11) 0.047(8)
N24 0.050(3) 0.056(3) 0.118(5) 0.019(3) 0.038(3) 0.024(2)
O12 0.109(4) 0.075(3) 0.153(5) 0.019(3) 0.079(3) 0.034(3)
O13 0.103(4) 0.081(3) 0.148(4) 0.047(3) 0.062(3) 0.041(3)
O14 0.099(4) 0.253(9) 0.077(3) 0.012(4) 0.031(3) 0.064(5)
O15 0.056(2) 0.066(2) 0.096(3) 0.018(2) 0.015(2) 0.0233(19)
O16 0.074(5) 0.103(7) 0.095(6) -0.003(5) 0.021(5) 0.051(5)
O17 0.155(10) 0.082(8) 0.085(8) -0.004(6) 0.036(7) 0.088(8)

loop_
_atom_type_symbol
_atom_type_description
_atom_type_scat_dispersion_real
_atom_type_scat_dispersion_imag
_atom_type_scat_source
C C 0.0033 0.0016 'International Tables Vol C Tables 4.2.6.8 and 6.1.1.4'
H H 0.0000 0.0000 'International Tables Vol C Tables 4.2.6.8 and 6.1.1.4'
N N 0.0061 0.0033 'International Tables Vol C Tables 4.2.6.8 and 6.1.1.4'
O O 0.0106 0.0060 'International Tables Vol C Tables 4.2.6.8 and 6.1.1.4'
Cd Cd -0.8075 1.2024 'International Tables Vol C Tables 4.2.6.8 and 6.1.1.4'

loop_
_geom_angle_atom_site_label_1
_geom_angle_atom_site_label_2
_geom_angle_atom_site_label_3
_geom_angle
_geom_angle_site_symmetry_1
_geom_angle_site_symmetry_3
_geom_angle_publ_flag
N13 Cd1 N1 172.02(12) . . ?
N13 Cd1 O2 83.47(13) . . ?
N1 Cd1 O2 91.44(12) . . ?
N13 Cd1 N9 96.39(12) . . ?
N1 Cd1 N9 90.36(11) . . ?
O2 Cd1 N9 161.84(13) . . ?
N13 Cd1 O3 93.86(12) . . ?
N1 Cd1 O3 79.47(11) . . ?
O2 Cd1 O3 84.22(14) . . ?
N9 Cd1 O3 113.87(13) . . ?
N13 Cd1 N5 91.27(13) . . ?
N1 Cd1 N5 93.90(12) . . ?
O2 Cd1 N5 79.90(13) . . ?
N9 Cd1 N5 81.94(12) . . ?
O3 Cd1 N5 162.64(12) . . ?
N17 Cd2 O1 90.51(12) . . ?
N17 Cd2 N6 175.02(11) . . ?
O1 Cd2 N6 86.56(12) . . ?
N17 Cd2 N2 91.46(11) . . ?
O1 Cd2 N2 168.85(11) . . ?
N6 Cd2 N2 90.65(11) . . ?
N17 Cd2 N10 89.72(11) . . ?
O1 Cd2 N10 83.35(12) . . ?
N6 Cd2 N10 85.94(12) . . ?
N2 Cd2 N10 85.69(11) . . ?
N17 Cd2 O7 109.46(12) . . ?
O1 Cd2 O7 76.53(12) . . ?
N6 Cd2 O7 73.77(12) . . ?
N2 Cd2 O7 113.02(12) . . ?
N10 Cd2 O7 152.03(12) . . ?
N17 Cd2 O6 79.33(11) . . ?
O1 Cd2 O6 113.45(11) . . ?
N6 Cd2 O6 105.54(11) . . ?
N2 Cd2 O6 77.70(11) . . ?
N10 Cd2 O6 159.75(12) . . ?
O7 Cd2 O6 47.97(11) . . ?
N21 O3 Cd1 110.3(3) . . ?
N22 O6 Cd2 97.1(3) . . ?
N22 O7 Cd2 98.4(3) . . ?
C1 N1 N2 106.7(3) . . ?
C1 N1 Cd1 127.8(2) . . ?
N2 N1 Cd1 125.3(2) . . ?
C2 N2 N1 107.1(3) . . ?
C2 N2 Cd2 124.4(2) . . ?
N1 N2 Cd2 128.3(2) . . ?
C2 N3 C1 104.8(3) . . ?
C2 N3 C3 126.5(3) . . ?
C1 N3 C3 128.6(3) . . ?
C3 N4 C7 116.3(4) . . ?
C8 N5 N6 107.0(3) . . ?
C8 N5 Cd1 126.0(3) . . ?
N6 N5 Cd1 126.8(2) . . ?
C9 N6 N5 106.7(3) . . ?
C9 N6 Cd2 126.9(3) . . ?
N5 N6 Cd2 124.3(2) . . ?
C8 N7 C9 104.7(3) . . ?
C8 N7 C10 125.9(3) . . ?
C9 N7 C10 129.2(3) . . ?
C10 N8 C14 115.4(4) . . ?
C15 N9 N10 107.2(3) . . ?
C15 N9 Cd1 127.2(3) . . ?
N10 N9 Cd1 124.5(2) . . ?
C16 N10 N9 106.4(3) . . ?
C16 N10 Cd2 124.4(3) . . ?
N9 N10 Cd2 127.2(2) . . ?
C15 N11 C16 104.8(3) . . ?
C15 N11 C17 126.4(3) . . ?
C16 N11 C17 128.4(3) . . ?
C17 N12 C21 116.0(4) . . ?
C22 N13 N14 108.7(4) . . ?
C22 N13 Cd1 127.7(3) . . ?
N14 N13 Cd1 122.2(3) . . ?
C23 N14 N13 105.4(4) . . ?
C22 N15 C23 103.8(4) . . ?
C22 N15 C24 127.5(4) . . ?
C23 N15 C24 128.8(4) . . ?
C24 N16 C28 116.2(4) . . ?
C30 N17 N18 108.2(3) . . ?
C30 N17 Cd2 129.1(3) . . ?
N18 N17 Cd2 120.1(2) . . ?
C29 N18 N17 105.8(3) . . ?
C30 N19 C29 104.3(3) . . ?
C30 N19 C31 126.7(3) . . ?
C29 N19 C31 128.4(3) . . ?
C31 N20 C35 116.0(4) . . ?
O4 N21 O5 121.8(5) . . ?
O4 N21 O3 118.3(4) . . ?
O5 N21 O3 119.8(4) . . ?
O8 N22 O7 122.8(4) . . ?
O8 N22 O6 120.7(4) . . ?
O7 N22 O6 116.5(4) . . ?
N1 C1 N3 110.9(3) . . ?
N1 C1 H1 124.5 . . ?
N3 C1 H1 124.5 . . ?
N2 C2 N3 110.5(3) . . ?
N2 C2 H2 124.8 . . ?
N3 C2 H2 124.8 . . ?
N4 C3 C4 126.1(4) . . ?
N4 C3 N3 113.7(3) . . ?
C4 C3 N3 120.2(3) . . ?
C3 C4 C5 116.7(4) . . ?
C3 C4 H4 121.7 . . ?
C5 C4 H4 121.7 . . ?
C6 C5 C4 118.8(4) . . ?
C6 C5 H5 120.6 . . ?
C4 C5 H5 120.6 . . ?
C7 C6 C5 119.3(4) . . ?
C7 C6 H6 120.4 . . ?
C5 C6 H6 120.4 . . ?
N4 C7 C6 122.9(4) . . ?
N4 C7 H7 118.5 . . ?
C6 C7 H7 118.5 . . ?
N5 C8 N7 110.9(4) . . ?
N5 C8 H8 124.6 . . ?
N7 C8 H8 124.6 . . ?
N6 C9 N7 110.7(3) . . ?
N6 C9 H9 124.6 . . ?
N7 C9 H9 124.6 . . ?
N8 C10 C11 125.8(4) . . ?
N8 C10 N7 113.1(3) . . ?
C11 C10 N7 121.1(4) . . ?
C10 C11 C12 116.6(5) . . ?
C10 C11 H11 121.7 . . ?
C12 C11 H11 121.7 . . ?
C13 C12 C11 119.9(5) . . ?
C13 C12 H12 120.1 . . ?
C11 C12 H12 120.1 . . ?
C14 C13 C12 118.1(5) . . ?
C14 C13 H13 120.9 . . ?
C12 C13 H13 120.9 . . ?
N8 C14 C13 124.2(5) . . ?
N8 C14 H14 117.9 . . ?
C13 C14 H14 117.9 . . ?
N9 C15 N11 110.7(3) . . ?
N9 C15 H15 124.7 . . ?
N11 C15 H15 124.7 . . ?
N10 C16 N11 110.9(3) . . ?
N10 C16 H16 124.6 . . ?
N11 C16 H16 124.6 . . ?
N12 C17 C18 125.4(4) . . ?
N12 C17 N11 113.4(3) . . ?
C18 C17 N11 121.1(4) . . ?
C17 C18 C19 117.3(4) . . ?
C17 C18 H18 121.3 . . ?
C19 C18 H18 121.3 . . ?
C20 C19 C18 118.9(4) . . ?
C20 C19 H19 120.6 . . ?
C18 C19 H19 120.6 . . ?
C19 C20 C21 119.2(4) . . ?
C19 C20 H20 120.4 . . ?
C21 C20 H20 120.4 . . ?
N12 C21 C20 123.1(4) . . ?
N12 C21 H21 118.4 . . ?
C20 C21 H21 118.4 . . ?
N13 C22 N15 110.2(4) . . ?
N13 C22 H22 124.9 . . ?
N15 C22 H22 124.9 . . ?
N14 C23 N15 112.0(4) . . ?
N14 C23 H23 124.0 . . ?
N15 C23 H23 124.0 . . ?
N16 C24 C25 124.8(4) . . ?
N16 C24 N15 114.3(4) . . ?
C25 C24 N15 120.9(4) . . ?
C24 C25 C26 117.5(5) . . ?
C24 C25 H25 121.2 . . ?
C26 C25 H25 121.2 . . ?
C27 C26 C25 119.2(5) . . ?
C27 C26 H26 120.4 . . ?
C25 C26 H26 120.4 . . ?
C28 C27 C26 118.7(5) . . ?
C28 C27 H27 120.6 . . ?
C26 C27 H27 120.6 . . ?
N16 C28 C27 123.4(5) . . ?
N16 C28 H28 118.3 . . ?
C27 C28 H28 118.3 . . ?
N18 C29 N19 111.8(4) . . ?
N18 C29 H29 124.1 . . ?
N19 C29 H29 124.1 . . ?
N17 C30 N19 110.0(3) . . ?
N17 C30 H30 125.0 . . ?
N19 C30 H30 125.0 . . ?
N20 C31 C32 124.9(4) . . ?
N20 C31 N19 114.5(3) . . ?
C32 C31 N19 120.5(4) . . ?
C31 C32 C33 117.5(4) . . ?
C31 C32 H32 121.2 . . ?
C33 C32 H32 121.2 . . ?
C34 C33 C32 119.2(5) . . ?
C34 C33 H33 120.4 . . ?
C32 C33 H33 120.4 . . ?
C33 C34 C35 119.0(5) . . ?
C33 C34 H34 120.5 . . ?
C35 C34 H34 120.5 . . ?
N20 C35 C34 123.3(5) . . ?
N20 C35 H35 118.4 . . ?
C34 C35 H35 118.4 . . ?
O11 N23 O1O 124(2) . . ?
O11 N23 O10' 128(2) . . ?
O1O N23 O10' 13(3) . . ?
O11 N23 O11' 18(3) . . ?
O1O N23 O11' 116.7(19) . . ?
O10' N23 O11' 116.5(19) . . ?
O11 N23 O9' 105.6(17) . . ?
O1O N23 O9' 113.0(14) . . ?
O10' N23 O9' 118.5(13) . . ?
O11' N23 O9' 122.1(15) . . ?
O11 N23 O9 119.7(17) . . ?
O1O N23 O9 114.8(16) . . ?
O10' N23 O9 107.4(15) . . ?
O11' N23 O9 120.1(13) . . ?
O9' N23 O9 56.6(5) . . ?
O14 N24 O12 124.6(7) . . ?
O14 N24 O13 121.5(7) . . ?
O12 N24 O13 113.8(6) . . ?

loop_
_geom_bond_atom_site_label_1
_geom_bond_atom_site_label_2
_geom_bond_distance
_geom_bond_site_symmetry_2
_geom_bond_publ_flag
Cd1 N13 2.271(3) . ?
Cd1 N1 2.327(3) . ?
Cd1 O2 2.333(3) . ?
Cd1 N9 2.337(3) . ?
Cd1 O3 2.373(3) . ?
Cd1 N5 2.385(3) . ?
Cd2 N17 2.298(3) . ?
Cd2 O1 2.305(3) . ?
Cd2 N6 2.348(3) . ?
Cd2 N2 2.354(3) . ?
Cd2 N10 2.449(3) . ?
Cd2 O7 2.585(5) . ?
Cd2 O6 2.602(4) . ?
O3 N21 1.255(5) . ?
O4 N21 1.213(5) . ?
O5 N21 1.227(5) . ?
O6 N22 1.248(5) . ?
O7 N22 1.231(5) . ?
O8 N22 1.206(4) . ?
N1 C1 1.294(5) . ?
N1 N2 1.392(4) . ?
N2 C2 1.301(5) . ?
N3 C2 1.351(5) . ?
N3 C1 1.359(5) . ?
N3 C3 1.434(5) . ?
N4 C3 1.311(5) . ?
N4 C7 1.339(5) . ?
N5 C8 1.299(5) . ?
N5 N6 1.385(4) . ?
N6 C9 1.304(5) . ?
N7 C8 1.348(5) . ?
N7 C9 1.352(5) . ?
N7 C10 1.425(5) . ?
N8 C10 1.327(5) . ?
N8 C14 1.345(6) . ?
N9 C15 1.297(5) . ?
N9 N10 1.387(4) . ?
N10 C16 1.301(5) . ?
N11 C15 1.349(5) . ?
N11 C16 1.350(5) . ?
N11 C17 1.441(5) . ?
N12 C17 1.325(5) . ?
N12 C21 1.337(5) . ?
N13 C22 1.294(5) . ?
N13 N14 1.380(5) . ?
N14 C23 1.287(6) . ?
N15 C22 1.347(5) . ?
N15 C23 1.368(6) . ?
N15 C24 1.428(5) . ?
N16 C24 1.320(6) . ?
N16 C28 1.350(6) . ?
N17 C30 1.297(5) . ?
N17 N18 1.384(4) . ?
N18 C29 1.291(5) . ?
N19 C30 1.353(5) . ?
N19 C29 1.357(5) . ?
N19 C31 1.433(5) . ?
N20 C31 1.324(5) . ?
N20 C35 1.345(5) . ?
C1 H1 0.9300 . ?
C2 H2 0.9300 . ?
C3 C4 1.371(5) . ?
C4 C5 1.385(6) . ?
C4 H4 0.9300 . ?
C5 C6 1.376(6) . ?
C5 H5 0.9300 . ?
C6 C7 1.369(6) . ?
C6 H6 0.9300 . ?
C7 H7 0.9300 . ?
C8 H8 0.9300 . ?
C9 H9 0.9300 . ?
C10 C11 1.374(6) . ?
C11 C12 1.387(7) . ?
C11 H11 0.9300 . ?
C12 C13 1.372(7) . ?
C12 H12 0.9300 . ?
C13 C14 1.371(7) . ?
C13 H13 0.9300 . ?
C14 H14 0.9300 . ?
C15 H15 0.9300 . ?
C16 H16 0.9300 . ?
C17 C18 1.368(6) . ?
C18 C19 1.377(6) . ?
C18 H18 0.9300 . ?
C19 C20 1.369(7) . ?
C19 H19 0.9300 . ?
C20 C21 1.372(7) . ?
C20 H20 0.9300 . ?
C21 H21 0.9300 . ?
C22 H22 0.9300 . ?
C23 H23 0.9300 . ?
C24 C25 1.362(6) . ?
C25 C26 1.387(7) . ?
C25 H25 0.9300 . ?
C26 C27 1.365(8) . ?
C26 H26 0.9300 . ?
C27 C28 1.361(7) . ?
C27 H27 0.9300 . ?
C28 H28 0.9300 . ?
C29 H29 0.9300 . ?
C30 H30 0.9300 . ?
C31 C32 1.371(6) . ?
C32 C33 1.383(6) . ?
C32 H32 0.9300 . ?
C33 C34 1.360(7) . ?
C33 H33 0.9300 . ?
C34 C35 1.373(7) . ?
C34 H34 0.9300 . ?
C35 H35 0.9300 . ?
N23 O11 1.18(3) . ?
N23 O1O 1.19(2) . ?
N23 O10' 1.23(2) . ?
N23 O11' 1.25(3) . ?
N23 O9' 1.288(9) . ?
N23 O9 1.301(10) . ?
N24 O14 1.151(7) . ?
N24 O12 1.233(6) . ?
N24 O13 1.260(6) . ?
O17 O17 1.48(3) 2_656 ?

loop_
_geom_torsion_atom_site_label_1
_geom_torsion_atom_site_label_2
_geom_torsion_atom_site_label_3
_geom_torsion_atom_site_label_4
_geom_torsion
_geom_torsion_site_symmetry_1
_geom_torsion_site_symmetry_2
_geom_torsion_site_symmetry_3
_geom_torsion_site_symmetry_4
_geom_torsion_publ_flag
N13 Cd1 O3 N21 -72.4(3) . . . . ?
N1 Cd1 O3 N21 112.0(3) . . . . ?
O2 Cd1 O3 N21 -155.4(3) . . . . ?
N9 Cd1 O3 N21 26.4(3) . . . . ?
N5 Cd1 O3 N21 -179.3(3) . . . . ?
N17 Cd2 O6 N22 -128.4(2) . . . . ?
O1 Cd2 O6 N22 -42.5(3) . . . . ?
N6 Cd2 O6 N22 50.5(2) . . . . ?
N2 Cd2 O6 N22 137.7(2) . . . . ?
N10 Cd2 O6 N22 173.3(3) . . . . ?
O7 Cd2 O6 N22 0.3(2) . . . . ?
N17 Cd2 O7 N22 54.0(3) . . . . ?
O1 Cd2 O7 N22 139.7(3) . . . . ?
N6 Cd2 O7 N22 -130.0(3) . . . . ?
N2 Cd2 O7 N22 -46.4(3) . . . . ?
N10 Cd2 O7 N22 -175.1(2) . . . . ?
O6 Cd2 O7 N22 -0.4(2) . . . . ?
N13 Cd1 N1 C1 -18.8(11) . . . . ?
O2 Cd1 N1 C1 -69.0(3) . . . . ?
N9 Cd1 N1 C1 129.0(3) . . . . ?
O3 Cd1 N1 C1 14.8(3) . . . . ?
N5 Cd1 N1 C1 -149.0(3) . . . . ?
N13 Cd1 N1 N2 167.3(8) . . . . ?
O2 Cd1 N1 N2 117.1(3) . . . . ?
N9 Cd1 N1 N2 -44.9(3) . . . . ?
O3 Cd1 N1 N2 -159.1(3) . . . . ?
N5 Cd1 N1 N2 37.1(3) . . . . ?
C1 N1 N2 C2 0.0(4) . . . . ?
Cd1 N1 N2 C2 175.0(3) . . . . ?
C1 N1 N2 Cd2 -176.2(3) . . . . ?
Cd1 N1 N2 Cd2 -1.2(4) . . . . ?
N17 Cd2 N2 C2 -40.9(3) . . . . ?
O1 Cd2 N2 C2 -141.0(5) . . . . ?
N6 Cd2 N2 C2 143.6(3) . . . . ?
N10 Cd2 N2 C2 -130.5(3) . . . . ?
O7 Cd2 N2 C2 71.0(3) . . . . ?
O6 Cd2 N2 C2 37.9(3) . . . . ?
N17 Cd2 N2 N1 134.7(3) . . . . ?
O1 Cd2 N2 N1 34.6(7) . . . . ?
N6 Cd2 N2 N1 -40.8(3) . . . . ?
N10 Cd2 N2 N1 45.1(3) . . . . ?
O7 Cd2 N2 N1 -113.4(3) . . . . ?
O6 Cd2 N2 N1 -146.5(3) . . . . ?
N13 Cd1 N5 C8 -24.7(4) . . . . ?
N1 Cd1 N5 C8 149.2(4) . . . . ?
O2 Cd1 N5 C8 58.4(4) . . . . ?
N9 Cd1 N5 C8 -121.0(4) . . . . ?
O3 Cd1 N5 C8 82.6(6) . . . . ?
N13 Cd1 N5 N6 160.8(3) . . . . ?
N1 Cd1 N5 N6 -25.2(3) . . . . ?
O2 Cd1 N5 N6 -116.0(3) . . . . ?
N9 Cd1 N5 N6 64.6(3) . . . . ?
O3 Cd1 N5 N6 -91.9(5) . . . . ?
C8 N5 N6 C9 -0.6(5) . . . . ?
Cd1 N5 N6 C9 174.7(3) . . . . ?
C8 N5 N6 Cd2 163.8(3) . . . . ?
Cd1 N5 N6 Cd2 -20.9(4) . . . . ?
N17 Cd2 N6 C9 98.0(13) . . . . ?
O1 Cd2 N6 C9 43.9(3) . . . . ?
N2 Cd2 N6 C9 -146.9(3) . . . . ?
N10 Cd2 N6 C9 127.5(4) . . . . ?
O7 Cd2 N6 C9 -33.1(3) . . . . ?
O6 Cd2 N6 C9 -69.5(4) . . . . ?
N17 Cd2 N6 N5 -63.1(13) . . . . ?
O1 Cd2 N6 N5 -117.2(3) . . . . ?
N2 Cd2 N6 N5 52.0(3) . . . . ?
N10 Cd2 N6 N5 -33.7(3) . . . . ?
O7 Cd2 N6 N5 165.8(3) . . . . ?
O6 Cd2 N6 N5 129.4(3) . . . . ?
N13 Cd1 N9 C15 24.1(4) . . . . ?
N1 Cd1 N9 C15 -151.6(4) . . . . ?
O2 Cd1 N9 C15 112.7(5) . . . . ?
O3 Cd1 N9 C15 -73.0(4) . . . . ?
N5 Cd1 N9 C15 114.5(4) . . . . ?
N13 Cd1 N9 N10 -142.7(3) . . . . ?
N1 Cd1 N9 N10 41.6(3) . . . . ?
O2 Cd1 N9 N10 -54.1(6) . . . . ?
O3 Cd1 N9 N10 120.2(3) . . . . ?
N5 Cd1 N9 N10 -52.3(3) . . . . ?
C15 N9 N10 C16 0.5(5) . . . . ?
Cd1 N9 N10 C16 169.5(3) . . . . ?
C15 N9 N10 Cd2 -164.2(3) . . . . ?
Cd1 N9 N10 Cd2 4.8(5) . . . . ?
N17 Cd2 N10 C16 59.2(4) . . . . ?
O1 Cd2 N10 C16 -31.3(4) . . . . ?
N6 Cd2 N10 C16 -118.3(4) . . . . ?
N2 Cd2 N10 C16 150.7(4) . . . . ?
O7 Cd2 N10 C16 -75.3(4) . . . . ?
O6 Cd2 N10 C16 116.0(4) . . . . ?
N17 Cd2 N10 N9 -138.7(3) . . . . ?
O1 Cd2 N10 N9 130.8(3) . . . . ?
N6 Cd2 N10 N9 43.8(3) . . . . ?
N2 Cd2 N10 N9 -47.2(3) . . . . ?
O7 Cd2 N10 N9 86.8(4) . . . . ?
O6 Cd2 N10 N9 -81.9(5) . . . . ?
N1 Cd1 N13 C22 8.1(11) . . . . ?
O2 Cd1 N13 C22 58.7(4) . . . . ?
N9 Cd1 N13 C22 -139.6(4) . . . . ?
O3 Cd1 N13 C22 -25.0(4) . . . . ?
N5 Cd1 N13 C22 138.4(4) . . . . ?
N1 Cd1 N13 N14 -157.0(8) . . . . ?
O2 Cd1 N13 N14 -106.3(3) . . . . ?
N9 Cd1 N13 N14 55.4(3) . . . . ?
O3 Cd1 N13 N14 169.9(3) . . . . ?
N5 Cd1 N13 N14 -26.6(3) . . . . ?
C22 N13 N14 C23 -0.3(5) . . . . ?
Cd1 N13 N14 C23 167.2(3) . . . . ?
O1 Cd2 N17 C30 -92.4(3) . . . . ?
N6 Cd2 N17 C30 -146.4(11) . . . . ?
N2 Cd2 N17 C30 98.6(3) . . . . ?
N10 Cd2 N17 C30 -175.7(3) . . . . ?
O7 Cd2 N17 C30 -16.5(4) . . . . ?
O6 Cd2 N17 C30 21.4(3) . . . . ?
O1 Cd2 N17 N18 108.2(3) . . . . ?
N6 Cd2 N17 N18 54.3(13) . . . . ?
N2 Cd2 N17 N18 -60.8(3) . . . . ?
N10 Cd2 N17 N18 24.9(3) . . . . ?
O7 Cd2 N17 N18 -175.9(3) . . . . ?
O6 Cd2 N17 N18 -138.0(3) . . . . ?
C30 N17 N18 C29 -0.2(5) . . . . ?
Cd2 N17 N18 C29 163.1(3) . . . . ?
Cd1 O3 N21 O4 9.9(5) . . . . ?
Cd1 O3 N21 O5 -172.2(3) . . . . ?
Cd2 O7 N22 O8 -178.0(3) . . . . ?
Cd2 O7 N22 O6 0.6(4) . . . . ?
Cd2 O6 N22 O8 178.1(3) . . . . ?
Cd2 O6 N22 O7 -0.6(4) . . . . ?
N2 N1 C1 N3 0.3(4) . . . . ?
Cd1 N1 C1 N3 -174.5(2) . . . . ?
C2 N3 C1 N1 -0.4(4) . . . . ?
C3 N3 C1 N1 176.6(3) . . . . ?
N1 N2 C2 N3 -0.3(4) . . . . ?
Cd2 N2 C2 N3 176.1(2) . . . . ?
C1 N3 C2 N2 0.4(4) . . . . ?
C3 N3 C2 N2 -176.7(3) . . . . ?
C7 N4 C3 C4 0.4(6) . . . . ?
C7 N4 C3 N3 179.6(3) . . . . ?
C2 N3 C3 N4 -35.3(5) . . . . ?
C1 N3 C3 N4 148.3(4) . . . . ?
C2 N3 C3 C4 143.8(4) . . . . ?
C1 N3 C3 C4 -32.5(6) . . . . ?
N4 C3 C4 C5 -0.8(7) . . . . ?
N3 C3 C4 C5 -179.9(4) . . . . ?
C3 C4 C5 C6 0.8(7) . . . . ?
C4 C5 C6 C7 -0.5(7) . . . . ?
C3 N4 C7 C6 0.0(6) . . . . ?
C5 C6 C7 N4 0.0(7) . . . . ?
N6 N5 C8 N7 0.2(5) . . . . ?
Cd1 N5 C8 N7 -175.1(3) . . . . ?
C9 N7 C8 N5 0.2(5) . . . . ?
C10 N7 C8 N5 -174.7(4) . . . . ?
N5 N6 C9 N7 0.7(5) . . . . ?
Cd2 N6 C9 N7 -163.1(3) . . . . ?
C8 N7 C9 N6 -0.6(5) . . . . ?
C10 N7 C9 N6 174.1(4) . . . . ?
C14 N8 C10 C11 -2.0(7) . . . . ?
C14 N8 C10 N7 176.2(4) . . . . ?
C8 N7 C10 N8 -1.5(6) . . . . ?
C9 N7 C10 N8 -175.1(4) . . . . ?
C8 N7 C10 C11 176.8(4) . . . . ?
C9 N7 C10 C11 3.2(7) . . . . ?
N8 C10 C11 C12 2.2(7) . . . . ?
N7 C10 C11 C12 -175.8(4) . . . . ?
C10 C11 C12 C13 -0.4(8) . . . . ?
C11 C12 C13 C14 -1.4(8) . . . . ?
C10 N8 C14 C13 -0.1(8) . . . . ?
C12 C13 C14 N8 1.8(8) . . . . ?
N10 N9 C15 N11 -0.1(5) . . . . ?
Cd1 N9 C15 N11 -168.7(3) . . . . ?
C16 N11 C15 N9 -0.3(5) . . . . ?
C17 N11 C15 N9 173.8(4) . . . . ?
N9 N10 C16 N11 -0.6(5) . . . . ?
Cd2 N10 C16 N11 164.6(3) . . . . ?
C15 N11 C16 N10 0.6(5) . . . . ?
C17 N11 C16 N10 -173.4(4) . . . . ?
C21 N12 C17 C18 2.0(6) . . . . ?
C21 N12 C17 N11 -174.3(4) . . . . ?
C15 N11 C17 N12 11.4(6) . . . . ?
C16 N11 C17 N12 -175.9(4) . . . . ?
C15 N11 C17 C18 -165.1(4) . . . . ?
C16 N11 C17 C18 7.6(6) . . . . ?
N12 C17 C18 C19 -0.9(7) . . . . ?
N11 C17 C18 C19 175.2(4) . . . . ?
C17 C18 C19 C20 -1.1(7) . . . . ?
C18 C19 C20 C21 1.8(7) . . . . ?
C17 N12 C21 C20 -1.3(7) . . . . ?
C19 C20 C21 N12 -0.5(7) . . . . ?
N14 N13 C22 N15 0.5(5) . . . . ?
Cd1 N13 C22 N15 -166.1(3) . . . . ?
C23 N15 C22 N13 -0.5(5) . . . . ?
C24 N15 C22 N13 179.5(4) . . . . ?
N13 N14 C23 N15 0.0(6) . . . . ?
C22 N15 C23 N14 0.3(6) . . . . ?
C24 N15 C23 N14 -179.7(4) . . . . ?
C28 N16 C24 C25 0.6(8) . . . . ?
C28 N16 C24 N15 -179.8(5) . . . . ?
C22 N15 C24 N16 16.9(7) . . . . ?
C23 N15 C24 N16 -163.2(5) . . . . ?
C22 N15 C24 C25 -163.5(5) . . . . ?
C23 N15 C24 C25 16.4(7) . . . . ?
N16 C24 C25 C26 2.1(8) . . . . ?
N15 C24 C25 C26 -177.4(4) . . . . ?
C24 C25 C26 C27 -2.7(8) . . . . ?
C25 C26 C27 C28 0.7(9) . . . . ?
C24 N16 C28 C27 -2.9(9) . . . . ?
C26 C27 C28 N16 2.3(10) . . . . ?
N17 N18 C29 N19 -0.1(5) . . . . ?
C30 N19 C29 N18 0.4(5) . . . . ?
C31 N19 C29 N18 -171.0(4) . . . . ?
N18 N17 C30 N19 0.5(5) . . . . ?
Cd2 N17 C30 N19 -160.8(2) . . . . ?
C29 N19 C30 N17 -0.5(5) . . . . ?
C31 N19 C30 N17 171.0(3) . . . . ?
C35 N20 C31 C32 0.1(6) . . . . ?
C35 N20 C31 N19 -178.0(3) . . . . ?
C30 N19 C31 N20 30.4(5) . . . . ?
C29 N19 C31 N20 -160.0(4) . . . . ?
C30 N19 C31 C32 -147.7(4) . . . . ?
C29 N19 C31 C32 21.8(6) . . . . ?
N20 C31 C32 C33 -0.1(7) . . . . ?
N19 C31 C32 C33 177.8(4) . . . . ?
C31 C32 C33 C34 0.2(7) . . . . ?
C32 C33 C34 C35 -0.3(7) . . . . ?
C31 N20 C35 C34 -0.2(7) . . . . ?
C33 C34 C35 N20 0.3(8) . . . . ?
